data_4348988
loop_
_publ_author_name
'Hohloch, Stephan'
'Suntrup, Lisa'
'Sarkar, Biprajit'

_publ_section_title
;
 Exploring potential cooperative effects in dicopper(i)-di-mesoionic
 carbene complexes: applications in click catalysis
;
_journal_issue 1
_journal_name_full 'Inorganic Chemistry Frontiers'
_journal_page_first 67
_journal_paper_doi 10.1039/C5QI00163C
_journal_volume 3
_journal_year 2016
_chemical_formula_sum 'C123 H166 B4 Cl6 Cu4 F16 N24'
_chemical_formula_weight 2794.90
_space_group_IT_number 96
_space_group_name_Hall 'P 4nw 2abw'
_space_group_name_H-M_alt 'P 43 21 2'
_symmetry_cell_setting tetragonal
_symmetry_space_group_name_H-M 'P 43 21 2'
_atom_sites_solution_hydrogens geom
_atom_sites_solution_primary direct
_atom_sites_solution_secondary difmap
_audit_creation_method SHELXL-97
_audit_update_record
;
2013-08-07 deposited with the CCDC.
2015-12-02 downloaded from the CCDC.
;
_cell_angle_alpha 90.00
_cell_angle_beta 90.00
_cell_angle_gamma 90.00
_cell_formula_units_Z 2
_cell_length_a 13.5432(14)
_cell_length_b 13.5432(14)
_cell_length_c 41.646(9)
_cell_measurement_reflns_used 5893
_cell_measurement_temperature 100(2)
_cell_measurement_theta_max 25.06
_cell_measurement_theta_min 1.58
_cell_volume 7639(2)
_computing_structure_refinement 'SHELXL-97 (Sheldrick, 2008)'
_diffrn_ambient_temperature 100(2)
_diffrn_measured_fraction_theta_full 0.998
_diffrn_measured_fraction_theta_max 0.998
_diffrn_measurement_device_type 'Bruker Smart AXS'
_diffrn_measurement_method 'omega scans'
_diffrn_radiation_monochromator graphite
_diffrn_radiation_source 'fine-focus sealed tube'
_diffrn_radiation_type MoK\a
_diffrn_radiation_wavelength 0.71073
_diffrn_reflns_av_R_equivalents 0.0489
_diffrn_reflns_av_sigmaI/netI 0.0296
_diffrn_reflns_limit_h_max 16
_diffrn_reflns_limit_h_min -15
_diffrn_reflns_limit_k_max 14
_diffrn_reflns_limit_k_min -16
_diffrn_reflns_limit_l_max 45
_diffrn_reflns_limit_l_min -49
_diffrn_reflns_number 61580
_diffrn_reflns_theta_full 25.06
_diffrn_reflns_theta_max 25.06
_diffrn_reflns_theta_min 1.58
_exptl_absorpt_coefficient_mu 0.723
_exptl_absorpt_correction_T_max 0.745
_exptl_absorpt_correction_T_min 0.641
_exptl_absorpt_correction_type multi-scan
_exptl_absorpt_process_details 'Blessing, 1995'
_exptl_crystal_colour colourless
_exptl_crystal_density_diffrn 1.215
_exptl_crystal_density_method 'not measured'
_exptl_crystal_description block
_exptl_crystal_F_000 2908
_exptl_crystal_size_max 0.35
_exptl_crystal_size_mid 0.32
_exptl_crystal_size_min 0.27
_refine_diff_density_max 1.289
_refine_diff_density_min -0.583
_refine_diff_density_rms 0.161
_refine_ls_abs_structure_details 'Flack H D (1983), Acta Cryst. A39, 876-881'
_refine_ls_abs_structure_Flack 0.04(4)
_refine_ls_extinction_method none
_refine_ls_goodness_of_fit_ref 1.082
_refine_ls_hydrogen_treatment constr
_refine_ls_matrix_type full
_refine_ls_number_parameters 437
_refine_ls_number_reflns 6766
_refine_ls_number_restraints 9
_refine_ls_restrained_S_all 1.084
_refine_ls_R_factor_all 0.1015
_refine_ls_R_factor_gt 0.0900
_refine_ls_shift/su_max 0.001
_refine_ls_shift/su_mean 0.000
_refine_ls_structure_factor_coef Fsqd
_refine_ls_weighting_details 'calc w=1/[\s^2^(Fo^2^)+(0.0972P)^2^+42.1019P] where P=(Fo^2^+2Fc^2^)/3'
_refine_ls_weighting_scheme calc
_refine_ls_wR_factor_gt 0.2381
_refine_ls_wR_factor_ref 0.2475
_reflns_number_gt 5893
_reflns_number_total 6766
_reflns_threshold_expression >2\s(I)
_cod_data_source_file c5qi00163c2.cif
_cod_data_source_block sar263m
_cod_original_sg_symbol_H-M P4(3)2(1)2
_cod_database_code 4348988

loop_
_symmetry_equiv_pos_as_xyz
'x, y, z'
'-x, -y, z+1/2'
'x+1/2, -y+1/2, -z+1/4'
'-x+1/2, y+1/2, -z+3/4'
'-y, -x, -z+1/2'
'y, x, -z'
'y+1/2, -x+1/2, z+1/4'
'-y+1/2, x+1/2, z+3/4'

loop_
_atom_site_label
_atom_site_type_symbol
_atom_site_fract_x
_atom_site_fract_y
_atom_site_fract_z
_atom_site_U_iso_or_equiv
_atom_site_adp_type
_atom_site_occupancy
_atom_site_symmetry_multiplicity
_atom_site_calc_flag
_atom_site_refinement_flags
_atom_site_disorder_assembly
_atom_site_disorder_group
Cu1 Cu 0.69773(6) 0.69773(6) 0.0000 0.0347(3) Uani 1 2 d S . .
Cu2 Cu 0.54724(6) 0.54724(6) 0.0000 0.0408(4) Uani 1 2 d S . .
N5 N 0.6149(5) 0.8683(5) 0.0334(2) 0.0517(19) Uani 1 1 d . . .
F4 F 0.2253(6) 0.7457(5) 0.08001(14) 0.094(2) Uani 1 1 d . . .
N6 N 0.5314(5) 0.4744(5) 0.06440(19) 0.0544(19) Uani 1 1 d . . .
F1 F 0.2537(7) 0.7283(8) 0.13274(17) 0.115(3) Uani 1 1 d . . .
C1 C 0.6293(6) 0.7683(5) 0.0326(2) 0.0390(18) Uani 1 1 d . . .
C17 C 0.5126(7) 0.3723(6) 0.0556(3) 0.058(3) Uani 1 1 d . B .
C2 C 0.5394(6) 0.5534(6) 0.0445(2) 0.047(2) Uani 1 1 d . D .
C5 C 0.6677(6) 0.9429(5) 0.0150(2) 0.048(2) Uani 1 1 d . . .
N3 N 0.5575(8) 0.8993(6) 0.0566(3) 0.076(3) Uani 1 1 d . . .
N2 N 0.5556(8) 0.5905(8) 0.0965(2) 0.087(4) Uani 1 1 d . . .
C6 C 0.7538(7) 0.9816(6) 0.0292(2) 0.052(2) Uani 1 1 d . C .
F2 F 0.3323(6) 0.6262(5) 0.0985(3) 0.126(3) Uani 1 1 d . A 1
C19 C 0.4123(7) 0.3397(7) 0.0582(3) 0.059(3) Uani 1 1 d . B 1
C9 C 0.6859(7) 1.0444(6) -0.0306(2) 0.055(2) Uani 1 1 d . C 1
H9 H 0.6641 1.0648 -0.0507 0.066 Uiso 1 1 calc R C 1
C4 C 0.5551(8) 0.6314(7) 0.0662(2) 0.056(2) Uani 1 1 d . D 1
C3 C 0.5706(7) 0.7351(6) 0.0574(3) 0.054(2) Uani 1 1 d . D 1
C8 C 0.7697(7) 1.0861(7) -0.0178(3) 0.060(3) Uani 1 1 d . C 1
H8 H 0.8027 1.1355 -0.0290 0.073 Uiso 1 1 calc R C 1
C7 C 0.8052(7) 1.0543(7) 0.0118(2) 0.055(2) Uani 1 1 d . C 1
H7 H 0.8630 1.0812 0.0201 0.066 Uiso 1 1 calc R C 1
N1 N 0.5315(7) 0.8170(7) 0.0716(3) 0.081(3) Uani 1 1 d . D 1
C10 C 0.6332(7) 0.9728(6) -0.0143(3) 0.056(2) Uani 1 1 d . C 1
F3 F 0.1655(7) 0.6167(7) 0.1061(3) 0.132(3) Uani 1 1 d . A 1
C26 C 0.6930(8) 0.3498(7) 0.0409(3) 0.077(4) Uani 1 1 d . B 1
H26 H 0.6948 0.4187 0.0480 0.093 Uiso 1 1 calc R B 1
C22 C 0.5893(7) 0.3152(7) 0.0454(3) 0.075(4) Uani 1 1 d . B 1
C028 C 0.4718(8) 0.1790(7) 0.0405(3) 0.074(3) Uani 1 1 d . B 1
H028 H 0.4584 0.1135 0.0354 0.089 Uiso 1 1 calc R B 1
C15 C 0.5759(8) 0.8642(8) -0.0585(3) 0.072(3) Uani 1 1 d . C 1
H15A H 0.6226 0.8160 -0.0511 0.107 Uiso 1 1 calc R C 1
H15B H 0.6064 0.9055 -0.0744 0.107 Uiso 1 1 calc R C 1
H15C H 0.5200 0.8312 -0.0678 0.107 Uiso 1 1 calc R C 1
N4 N 0.5407(8) 0.4950(7) 0.0958(2) 0.092(4) Uani 1 1 d . D 1
C16 C 0.4678(9) 1.0047(9) -0.0393(4) 0.108(6) Uani 1 1 d . C 1
H16A H 0.4504 1.0421 -0.0206 0.162 Uiso 1 1 calc R C 1
H16B H 0.4099 0.9737 -0.0479 0.162 Uiso 1 1 calc R C 1
H16C H 0.4957 1.0481 -0.0552 0.162 Uiso 1 1 calc R C 1
C14 C 0.5422(8) 0.9272(6) -0.0304(3) 0.061(3) Uani 1 1 d . C 1
H14 H 0.5109 0.8831 -0.0148 0.073 Uiso 1 1 calc R C 1
C20 C 0.3983(8) 0.2397(7) 0.0503(3) 0.071(3) Uani 1 1 d . B 1
H20 H 0.3349 0.2138 0.0519 0.085 Uiso 1 1 calc R B 1
C11 C 0.7974(7) 0.9422(7) 0.0604(2) 0.057(2) Uani 1 1 d . C 1
H11 H 0.7448 0.9048 0.0711 0.068 Uiso 1 1 calc R C 1
C28 C 0.7269(8) 0.3495(8) 0.0064(3) 0.081(4) Uani 1 1 d . B 1
H28A H 0.7937 0.3729 0.0053 0.122 Uiso 1 1 calc R B 1
H28B H 0.6849 0.3919 -0.0060 0.122 Uiso 1 1 calc R B 1
H28C H 0.7235 0.2835 -0.0019 0.122 Uiso 1 1 calc R B 1
C13 C 0.8781(9) 0.8698(9) 0.0530(3) 0.073(3) Uani 1 1 d . C 1
H13A H 0.8535 0.8202 0.0386 0.110 Uiso 1 1 calc R C 1
H13B H 0.9000 0.8392 0.0725 0.110 Uiso 1 1 calc R C 1
H13C H 0.9324 0.9038 0.0431 0.110 Uiso 1 1 calc R C 1
C23 C 0.3297(8) 0.4113(9) 0.0676(3) 0.070(3) Uani 1 1 d . B 1
H23 H 0.3588 0.4633 0.0810 0.084 Uiso 1 1 calc R B 1
C12 C 0.8294(12) 1.0207(8) 0.0836(3) 0.096(5) Uani 1 1 d . C 1
H12A H 0.7753 1.0648 0.0876 0.144 Uiso 1 1 calc R C 1
H12B H 0.8836 1.0570 0.0746 0.144 Uiso 1 1 calc R C 1
H12C H 0.8497 0.9906 0.1034 0.144 Uiso 1 1 calc R C 1
C21 C 0.5682(8) 0.2158(7) 0.0380(3) 0.081(4) Uani 1 1 d . B 1
H21 H 0.6189 0.1741 0.0314 0.097 Uiso 1 1 calc R B 1
C24 C 0.2459(9) 0.3625(10) 0.0871(3) 0.092(4) Uani 1 1 d . B 1
H24A H 0.1969 0.4111 0.0923 0.138 Uiso 1 1 calc R B 1
H24B H 0.2724 0.3350 0.1065 0.138 Uiso 1 1 calc R B 1
H24C H 0.2163 0.3109 0.0745 0.138 Uiso 1 1 calc R B 1
C27 C 0.7638(9) 0.2915(9) 0.0636(5) 0.121(7) Uani 1 1 d . B 1
H27A H 0.8302 0.3144 0.0605 0.182 Uiso 1 1 calc R B 1
H27B H 0.7602 0.2224 0.0587 0.182 Uiso 1 1 calc R B 1
H27C H 0.7444 0.3020 0.0855 0.182 Uiso 1 1 calc R B 1
C25 C 0.2876(7) 0.4606(11) 0.0368(3) 0.083(4) Uani 1 1 d . B 1
H25A H 0.2363 0.5061 0.0427 0.125 Uiso 1 1 calc R B 1
H25B H 0.2611 0.4108 0.0229 0.125 Uiso 1 1 calc R B 1
H25C H 0.3394 0.4954 0.0259 0.125 Uiso 1 1 calc R B 1
B1 B 0.2482(15) 0.6787(13) 0.1048(4) 0.095(5) Uani 1 1 d . A 1
C30 C 0.5771(19) 0.6342(14) 0.1276(3) 0.184(13) Uani 1 1 d . D 1
H30A H 0.5233 0.6762 0.1339 0.276 Uiso 1 1 calc R D 1
H30B H 0.6365 0.6726 0.1261 0.276 Uiso 1 1 calc R D 1
H30C H 0.5856 0.5829 0.1432 0.276 Uiso 1 1 calc R D 1
C29 C 0.4626(15) 0.8239(13) 0.0985(5) 0.160(10) Uani 1 1 d . D 1
H29A H 0.4927 0.8601 0.1157 0.240 Uiso 1 1 calc R D 1
H29B H 0.4460 0.7587 0.1058 0.240 Uiso 1 1 calc R D 1
H29C H 0.4037 0.8574 0.0917 0.240 Uiso 1 1 calc R D 1
Cl10 Cl 0.0044(4) 0.2719(5) 0.11387(15) 0.0851(19) Uani 0.50 1 d P E 1
Cl11 Cl -0.1298(5) 0.4287(4) 0.13375(12) 0.0772(17) Uani 0.50 1 d P E 1
C100 C -0.0063(15) 0.3904(15) 0.1285(3) 0.055(5) Uani 0.50 1 d P E 1
H10A H 0.0263 0.4354 0.1139 0.066 Uiso 0.50 1 calc PR E 1
H10B H 0.0275 0.3943 0.1490 0.066 Uiso 0.50 1 calc PR E 1
Cl20 Cl 0.2616(10) 0.9955(10) 0.0116(5) 0.140(8) Uani 0.25 1 d PD F 1
Cl21 Cl 0.1355(12) 1.0830(12) 0.0592(5) 0.147(9) Uani 0.25 1 d PD F 1
C200 C 0.2317(17) 1.0074(19) 0.0503(5) 0.054(8) Uani 0.25 1 d PDU F 1
H20A H 0.2894 1.0313 0.0617 0.065 Uiso 0.25 1 calc PR F 1
H20B H 0.2167 0.9422 0.0587 0.065 Uiso 0.25 1 calc PR F 1

loop_
_atom_site_aniso_label
_atom_site_aniso_U_11
_atom_site_aniso_U_22
_atom_site_aniso_U_33
_atom_site_aniso_U_23
_atom_site_aniso_U_13
_atom_site_aniso_U_12
Cu1 0.0225(4) 0.0225(4) 0.0590(7) 0.0050(4) -0.0050(4) -0.0044(4)
Cu2 0.0229(4) 0.0229(4) 0.0765(9) 0.0054(5) -0.0054(5) -0.0027(5)
N5 0.043(4) 0.022(3) 0.091(6) -0.008(3) 0.007(4) -0.004(3)
F4 0.151(7) 0.069(4) 0.060(3) 0.007(3) -0.020(4) 0.002(4)
N6 0.044(4) 0.041(4) 0.078(5) 0.018(4) -0.006(4) -0.022(3)
F1 0.114(6) 0.162(9) 0.070(4) 0.017(5) -0.013(4) 0.021(6)
C1 0.033(4) 0.020(3) 0.063(5) 0.009(3) -0.007(4) -0.013(3)
C17 0.051(5) 0.031(4) 0.092(7) 0.026(5) -0.016(5) -0.014(4)
C2 0.023(4) 0.030(4) 0.088(6) 0.014(4) -0.001(4) -0.006(3)
C5 0.054(5) 0.013(3) 0.078(6) 0.004(3) -0.010(4) 0.002(3)
N3 0.081(6) 0.038(4) 0.108(7) -0.020(5) 0.034(6) -0.013(4)
N2 0.116(9) 0.084(7) 0.061(5) 0.007(5) 0.002(5) -0.064(7)
C6 0.065(6) 0.021(4) 0.071(6) 0.004(4) -0.017(5) -0.007(4)
F2 0.100(6) 0.065(5) 0.214(10) 0.028(5) 0.037(6) 0.010(4)
C19 0.042(5) 0.050(6) 0.086(7) 0.031(5) -0.013(5) -0.012(4)
C9 0.068(6) 0.024(4) 0.073(6) 0.008(4) -0.024(5) -0.012(4)
C4 0.058(6) 0.047(5) 0.064(6) 0.007(4) 0.015(5) -0.031(4)
C3 0.046(5) 0.034(4) 0.083(7) -0.010(4) 0.010(5) -0.009(4)
C8 0.058(6) 0.033(4) 0.091(7) 0.022(5) -0.017(5) -0.013(4)
C7 0.055(5) 0.042(5) 0.066(5) 0.011(4) -0.019(5) -0.015(4)
N1 0.066(6) 0.068(6) 0.109(7) -0.021(5) 0.041(5) -0.016(5)
C10 0.059(6) 0.019(4) 0.091(7) -0.004(4) -0.022(5) -0.001(4)
F3 0.114(7) 0.113(7) 0.167(9) 0.059(7) 0.009(6) 0.013(6)
C26 0.051(6) 0.026(4) 0.155(12) 0.025(6) -0.027(7) -0.010(4)
C22 0.048(6) 0.036(5) 0.141(10) 0.041(6) -0.025(6) -0.014(5)
C028 0.068(7) 0.027(5) 0.127(10) 0.024(5) -0.014(7) -0.010(4)
C15 0.069(7) 0.050(6) 0.096(8) -0.008(6) -0.024(6) -0.015(5)
N4 0.115(9) 0.078(7) 0.082(6) 0.027(5) -0.005(6) -0.073(7)
C16 0.065(8) 0.052(7) 0.206(17) -0.027(9) -0.063(10) 0.004(6)
C14 0.056(6) 0.033(5) 0.093(7) -0.003(5) -0.020(5) -0.003(4)
C20 0.056(6) 0.044(5) 0.112(9) 0.031(6) -0.012(6) -0.032(5)
C11 0.058(5) 0.045(5) 0.066(6) 0.016(4) -0.011(5) -0.009(4)
C28 0.056(6) 0.050(6) 0.138(12) 0.015(7) 0.016(7) -0.008(5)
C13 0.084(9) 0.067(8) 0.069(6) 0.015(5) -0.024(6) 0.005(5)
C23 0.051(6) 0.072(7) 0.087(7) 0.012(6) 0.002(5) -0.030(5)
C12 0.170(14) 0.044(6) 0.075(8) 0.007(5) -0.048(9) -0.016(7)
C21 0.054(6) 0.034(5) 0.155(12) 0.035(6) -0.017(7) -0.015(4)
C24 0.065(7) 0.092(9) 0.120(10) 0.014(8) 0.016(7) -0.047(7)
C27 0.052(7) 0.060(7) 0.25(2) 0.045(10) -0.040(10) -0.018(6)
C25 0.026(5) 0.120(10) 0.103(9) 0.041(8) 0.001(5) 0.010(6)
B1 0.110(13) 0.081(11) 0.094(11) 0.029(9) 0.001(10) -0.023(10)
C30 0.34(3) 0.154(16) 0.062(8) -0.004(9) 0.029(12) -0.18(2)
C29 0.178(18) 0.115(13) 0.188(18) -0.061(13) 0.132(16) -0.061(13)
Cl10 0.053(3) 0.120(5) 0.083(4) 0.032(3) 0.016(3) -0.017(3)
Cl11 0.124(5) 0.057(3) 0.051(3) 0.004(2) -0.011(3) -0.025(3)
C100 0.073(12) 0.076(13) 0.017(7) 0.004(7) 0.007(7) -0.035(10)
Cl20 0.070(8) 0.068(8) 0.28(2) -0.041(11) 0.022(11) -0.045(7)
Cl21 0.116(13) 0.105(12) 0.22(2) -0.066(13) 0.050(13) -0.074(11)
C200 0.047(11) 0.043(11) 0.073(12) -0.008(9) -0.014(9) -0.034(8)

loop_
_atom_type_symbol
_atom_type_description
_atom_type_scat_dispersion_real
_atom_type_scat_dispersion_imag
_atom_type_scat_source
H H 0.0000 0.0000 'International Tables Vol C Tables 4.2.6.8 and 6.1.1.4'
C C 0.0033 0.0016 'International Tables Vol C Tables 4.2.6.8 and 6.1.1.4'
N N 0.0061 0.0033 'International Tables Vol C Tables 4.2.6.8 and 6.1.1.4'
F F 0.0171 0.0103 'International Tables Vol C Tables 4.2.6.8 and 6.1.1.4'
Cu Cu 0.3201 1.2651 'International Tables Vol C Tables 4.2.6.8 and 6.1.1.4'
B B 0.0013 0.0007 'International Tables Vol C Tables 4.2.6.8 and 6.1.1.4'
Cl Cl 0.1484 0.1585 'International Tables Vol C Tables 4.2.6.8 and 6.1.1.4'

loop_
_geom_angle_atom_site_label_1
_geom_angle_atom_site_label_2
_geom_angle_atom_site_label_3
_geom_angle
_geom_angle_site_symmetry_1
C1 Cu1 C1 178.8(4) 6
C1 Cu1 Cu2 90.6(2) 6
C1 Cu1 Cu2 90.6(2) .
C2 Cu2 C2 179.0(5) 6
C2 Cu2 Cu1 90.5(2) 6
C2 Cu2 Cu1 90.5(2) .
N3 N5 C1 114.9(8) .
N3 N5 C5 117.3(7) .
C1 N5 C5 127.0(7) .
N4 N6 C2 115.0(8) .
N4 N6 C17 117.4(8) .
C2 N6 C17 127.6(8) .
N5 C1 C3 102.7(8) .
N5 C1 Cu1 125.9(6) .
C3 C1 Cu1 130.7(6) .
C22 C17 C19 124.8(9) .
C22 C17 N6 119.0(8) .
C19 C17 N6 116.2(9) .
N6 C2 C4 102.3(8) .
N6 C2 Cu2 125.3(7) .
C4 C2 Cu2 131.7(6) .
C10 C5 C6 123.3(8) .
C10 C5 N5 120.5(8) .
C6 C5 N5 116.2(8) .
N5 N3 N1 103.6(8) .
N4 N2 C4 112.1(9) .
N4 N2 C30 117.0(11) .
C4 N2 C30 130.7(10) .
C7 C6 C5 116.9(8) .
C7 C6 C11 119.5(8) .
C5 C6 C11 123.4(8) .
C20 C19 C17 114.1(10) .
C20 C19 C23 124.8(10) .
C17 C19 C23 121.1(9) .
C8 C9 C10 121.6(9) .
N2 C4 C2 106.6(8) .
N2 C4 C3 128.0(9) .
C2 C4 C3 125.4(9) .
N1 C3 C1 106.5(8) .
N1 C3 C4 127.8(9) .
C1 C3 C4 125.7(8) .
C9 C8 C7 120.0(9) .
C8 C7 C6 120.2(8) .
N3 N1 C3 112.1(8) .
N3 N1 C29 118.5(11) .
C3 N1 C29 129.2(11) .
C5 C10 C9 118.0(8) .
C5 C10 C14 123.2(9) .
C9 C10 C14 118.7(9) .
C22 C26 C28 113.9(11) .
C22 C26 C27 110.1(9) .
C28 C26 C27 112.9(12) .
C17 C22 C21 117.1(9) .
C17 C22 C26 125.3(9) .
C21 C22 C26 117.5(11) .
C20 C028 C21 119.4(10) .
N2 N4 N6 104.0(8) .
C16 C14 C15 113.9(10) .
C16 C14 C10 111.4(7) .
C15 C14 C10 108.8(9) .
C028 C20 C19 123.8(9) .
C12 C11 C13 112.7(10) .
C12 C11 C6 114.3(8) .
C13 C11 C6 109.6(8) .
C19 C23 C24 113.6(10) .
C19 C23 C25 109.2(9) .
C24 C23 C25 110.3(9) .
C028 C21 C22 120.8(11) .
F1 B1 F2 112.3(15) .
F1 B1 F3 108.0(14) .
F2 B1 F3 111.2(13) .
F1 B1 F4 108.9(14) .
F2 B1 F4 112.2(14) .
F3 B1 F4 103.8(14) .
Cl10 C100 Cl11 113.4(10) .
Cl20 C200 Cl21 117.0(10) .

loop_
_geom_bond_atom_site_label_1
_geom_bond_atom_site_label_2
_geom_bond_distance
_geom_bond_site_symmetry_2
Cu1 C1 1.900(9) 6
Cu1 C1 1.900(9) .
Cu1 Cu2 2.8823(16) .
Cu2 C2 1.859(9) 6
Cu2 C2 1.859(9) .
N5 N3 1.308(11) .
N5 C1 1.369(10) .
N5 C5 1.457(11) .
F4 B1 1.408(17) .
N6 N4 1.344(12) .
N6 C2 1.357(10) .
N6 C17 1.452(12) .
F1 B1 1.35(2) .
C1 C3 1.378(12) .
C17 C22 1.363(16) .
C17 C19 1.433(13) .
C2 C4 1.408(13) .
C5 C10 1.365(13) .
C5 C6 1.410(12) .
N3 N1 1.324(13) .
N2 N4 1.309(13) .
N2 C4 1.379(13) .
N2 C30 1.451(15) .
C6 C7 1.407(12) .
C6 C11 1.524(12) .
F2 B1 1.37(2) .
C19 C20 1.407(15) .
C19 C23 1.531(15) .
C9 C8 1.374(12) .
C9 C10 1.383(13) .
C4 C3 1.467(12) .
C3 N1 1.365(12) .
C8 C7 1.394(13) .
N1 C29 1.462(15) .
C10 C14 1.535(12) .
F3 B1 1.401(19) .
C26 C22 1.493(14) .
C26 C28 1.507(18) .
C26 C27 1.559(16) .
C22 C21 1.411(14) .
C028 C20 1.355(16) .
C028 C21 1.401(15) .
C15 C14 1.517(15) .
C16 C14 1.501(14) .
C11 C12 1.499(14) .
C11 C13 1.500(15) .
C23 C24 1.543(14) .
C23 C25 1.553(15) .
Cl10 C100 1.72(2) .
Cl11 C100 1.76(2) .
Cl20 C200 1.670(10) .
Cl21 C200 1.699(10) .
